data_4506339
loop_
_publ_author_name
'P\'erez-Y\'a\~nez, Sonia'
'Beobide, Garikoitz'
'Castillo, Oscar'
'Cepeda, Javier'
'Luque, Antonio'
'Rom\'an, Pascual'

_publ_contact_author
;
 Oscar Castillo. Departamento de Quimica Inorganica. 
 Facultad de Ciencia y Tecnologia
 Universidad del Pais Vasco,  Apdo. 644,
 E-48080 Bilbao, Spain
;
_publ_section_title
;
 Directing the Formation of Adenine Coordination Polymers from Tunable
 Copper(II)/Dicarboxylato/Adenine Paddle-Wheel Building Units
;
_journal_issue 6
_journal_name_full 'Crystal Growth &amp; Design'
_journal_page_first 3324
_journal_paper_doi 10.1021/cg300446d
_journal_volume 12
_journal_year 2012
_chemical_compound_source 'synthesis as described'
_chemical_formula_moiety 'C11 H13 Cu N5 O4,  2 H2 O'
_chemical_formula_structural 'C11 H13 Cu N5 O4,  2 H2 O'
_chemical_formula_sum 'C11 H17 Cu N5 O6'
_chemical_formula_weight 378.83
_chemical_name_systematic
;
catena-[(mu4-glutarato-K4-O,O',O'',O''')(3-methyladenine-KN7)copper(II)]dihydrate
;
_space_group_IT_number 2
_symmetry_cell_setting triclinic
_symmetry_Int_Tables_number 2
_symmetry_space_group_name_Hall '-P 1'
_symmetry_space_group_name_H-M 'P -1'
_atom_sites_solution_hydrogens geom
_atom_sites_solution_primary direct
_atom_sites_solution_secondary difmap
_audit_creation_method SHELXL97
_cell_angle_alpha 100.98(2)
_cell_angle_beta 97.44(2)
_cell_angle_gamma 94.19(2)
_cell_formula_units_Z 2
_cell_length_a 7.758(2)
_cell_length_b 8.341(2)
_cell_length_c 11.773(2)
_cell_measurement_reflns_used 4617
_cell_measurement_temperature 100(2)
_cell_measurement_theta_max 25.00
_cell_measurement_theta_min 2.50
_cell_volume 737.8(3)
_computing_cell_refinement 'STOE X-AREA'
_computing_data_collection 'STOE X-AREA'
_computing_data_reduction 'STOE X-RED'
_computing_molecular_graphics 'Ortep-3 (Farrugia, 1997)'
_computing_publication_material 'WinGX (Farrugia, 1999)'
_computing_structure_refinement 'SHELXL-97 (Sheldrick, 1997)'
_computing_structure_solution 'Sir92 (Altomare et al., 1993)'
_diffrn_ambient_temperature 100(2)
_diffrn_measured_fraction_theta_full 0.976
_diffrn_measured_fraction_theta_max 0.976
_diffrn_measurement_device_type 'IPDS IT'
_diffrn_measurement_method \w
_diffrn_radiation_monochromator graphite
_diffrn_radiation_source 'fine-focus sealed tube'
_diffrn_radiation_type MoK\a
_diffrn_radiation_wavelength 0.71073
_diffrn_reflns_av_R_equivalents 0.0842
_diffrn_reflns_av_sigmaI/netI 0.1013
_diffrn_reflns_limit_h_max 9
_diffrn_reflns_limit_h_min -9
_diffrn_reflns_limit_k_max 9
_diffrn_reflns_limit_k_min -9
_diffrn_reflns_limit_l_max 13
_diffrn_reflns_limit_l_min -12
_diffrn_reflns_number 4617
_diffrn_reflns_theta_full 25.00
_diffrn_reflns_theta_max 25.00
_diffrn_reflns_theta_min 2.50
_diffrn_standards_decay_% 0
_diffrn_standards_interval_count 0
_diffrn_standards_interval_time 0
_diffrn_standards_number 0
_exptl_absorpt_coefficient_mu 1.520
_exptl_absorpt_correction_T_max 0.854
_exptl_absorpt_correction_T_min 0.797
_exptl_absorpt_correction_type analytical
_exptl_absorpt_process_details
;
X-RED; Stoe & Cie, 2001
;
_exptl_crystal_colour blue-green
_exptl_crystal_density_diffrn 1.687
_exptl_crystal_density_meas 1.69(1)
_exptl_crystal_density_method flotation
_exptl_crystal_description rectangular
_exptl_crystal_F_000 382
_exptl_crystal_size_max 0.08
_exptl_crystal_size_mid 0.06
_exptl_crystal_size_min 0.04
_refine_diff_density_max 0.630
_refine_diff_density_min -0.614
_refine_diff_density_rms 0.098
_refine_ls_extinction_method none
_refine_ls_goodness_of_fit_ref 1.083
_refine_ls_hydrogen_treatment constr
_refine_ls_matrix_type full
_refine_ls_number_parameters 199
_refine_ls_number_reflns 2528
_refine_ls_number_restraints 0
_refine_ls_restrained_S_all 1.083
_refine_ls_R_factor_all 0.0789
_refine_ls_R_factor_gt 0.0504
_refine_ls_shift/su_max 0.001
_refine_ls_shift/su_mean 0.000
_refine_ls_structure_factor_coef Fsqd
_refine_ls_weighting_details 'calc w=1/[\s^2^(Fo^2^)+(0.0552P)^2^] where P=(Fo^2^+2Fc^2^)/3'
_refine_ls_weighting_scheme calc
_refine_ls_wR_factor_gt 0.1081
_refine_ls_wR_factor_ref 0.1173
_reflns_number_gt 1775
_reflns_number_total 2528
_reflns_threshold_expression >2sigma(I)
_cod_data_source_file cg300446d_si_002.cif
_cod_data_source_block "'compound4'"
_cod_original_cell_volume 737.9(3)
_cod_original_sg_symbol_H-M P-1
_cod_database_code 4506339

loop_
_symmetry_equiv_pos_as_xyz
'x, y, z'
'-x, -y, -z'

loop_
_atom_site_label
_atom_site_type_symbol
_atom_site_fract_x
_atom_site_fract_y
_atom_site_fract_z
_atom_site_U_iso_or_equiv
_atom_site_adp_type
_atom_site_occupancy
_atom_site_symmetry_multiplicity
_atom_site_calc_flag
_atom_site_refinement_flags
Cu1 Cu 1.01237(9) 0.05165(9) 1.39955(5) 0.0251(2) Uani 1 1 d .
N1 N 0.7144(6) 0.1219(5) 0.9765(3) 0.0272(10) Uani 1 1 d .
C2 C 0.8237(7) 0.1975(6) 0.9231(4) 0.0299(12) Uani 1 1 d .
H2 H 0.7816 0.2133 0.8489 0.036 Uiso 1 1 calc R
N3 N 0.9914(6) 0.2544(5) 0.9659(3) 0.0250(9) Uani 1 1 d .
C3 C 1.1038(7) 0.3390(6) 0.8996(4) 0.0318(13) Uani 1 1 d .
H3A H 1.0401 0.3418 0.8246 0.048 Uiso 1 1 calc R
H3B H 1.2050 0.2812 0.8890 0.048 Uiso 1 1 calc R
H3C H 1.1397 0.4491 0.9419 0.048 Uiso 1 1 calc R
C4 C 1.0528(7) 0.2261(6) 1.0750(4) 0.0253(11) Uani 1 1 d .
C5 C 0.9455(6) 0.1449(6) 1.1359(4) 0.0218(10) Uani 1 1 d .
C6 C 0.7711(7) 0.0950(6) 1.0867(4) 0.0263(11) Uani 1 1 d .
N6 N 0.6528(6) 0.0211(5) 1.1382(4) 0.0323(11) Uani 1 1 d .
H6A H 0.5478 -0.0069 1.1026 0.039 Uiso 1 1 calc R
H6B H 0.6817 0.0016 1.2069 0.039 Uiso 1 1 calc R
N7 N 1.0458(5) 0.1342(5) 1.2403(3) 0.0229(9) Uani 1 1 d .
C8 C 1.2009(7) 0.2071(6) 1.2311(4) 0.0257(11) Uani 1 1 d .
H8 H 1.2958 0.2163 1.2897 0.031 Uiso 1 1 calc R
N9 N 1.2153(5) 0.2673(5) 1.1328(3) 0.0258(9) Uani 1 1 d .
C11 C 1.1406(6) -0.2612(6) 1.4289(4) 0.0257(11) Uani 1 1 d .
O11 O 1.1125(4) -0.1596(4) 1.3613(3) 0.0300(8) Uani 1 1 d .
O12 O 1.0938(5) -0.2467(4) 1.5286(3) 0.0323(9) Uani 1 1 d .
C12 C 1.2445(7) -0.3996(6) 1.3879(4) 0.0277(12) Uani 1 1 d .
H12A H 1.2218 -0.4313 1.3033 0.033 Uiso 1 1 calc R
H12B H 1.2111 -0.4939 1.4202 0.033 Uiso 1 1 calc R
C13 C 1.4397(7) -0.3435(6) 1.4279(4) 0.0264(11) Uani 1 1 d .
H13A H 1.4580 -0.3013 1.5117 0.032 Uiso 1 1 calc R
H13B H 1.5054 -0.4379 1.4130 0.032 Uiso 1 1 calc R
C14 C 1.5111(6) -0.2116(6) 1.3675(4) 0.0263(11) Uani 1 1 d .
H14A H 1.5068 -0.2586 1.2851 0.032 Uiso 1 1 calc R
H14B H 1.4356 -0.1235 1.3736 0.032 Uiso 1 1 calc R
C15 C 1.6950(6) -0.1405(6) 1.4170(4) 0.0234(11) Uani 1 1 d .
O21 O 1.7747(4) -0.0636(5) 1.3534(3) 0.0324(9) Uani 1 1 d .
O22 O 1.7543(4) -0.1541(4) 1.5174(3) 0.0295(8) Uani 1 1 d .
O1W O 1.5182(5) -0.5255(5) 1.1202(3) 0.0417(10) Uiso 1 1 d .
O2W O 0.8020(6) 0.4805(5) 1.3156(4) 0.0476(11) Uiso 1 1 d .

loop_
_atom_site_aniso_label
_atom_site_aniso_U_11
_atom_site_aniso_U_22
_atom_site_aniso_U_33
_atom_site_aniso_U_23
_atom_site_aniso_U_13
_atom_site_aniso_U_12
Cu1 0.0227(3) 0.0372(4) 0.0166(3) 0.0056(2) 0.0056(2) 0.0055(2)
N1 0.035(2) 0.026(2) 0.020(2) 0.0053(18) 0.0017(19) 0.0032(19)
C2 0.043(3) 0.025(3) 0.019(2) 0.002(2) 0.001(2) -0.001(2)
N3 0.034(2) 0.024(2) 0.016(2) 0.0024(17) 0.0030(18) 0.0005(18)
C3 0.044(3) 0.032(3) 0.019(3) 0.006(2) 0.004(2) -0.002(2)
C4 0.039(3) 0.021(3) 0.016(2) 0.0003(19) 0.008(2) 0.008(2)
C5 0.029(3) 0.020(2) 0.017(2) 0.0021(19) 0.003(2) 0.007(2)
C6 0.033(3) 0.028(3) 0.017(2) 0.000(2) 0.003(2) 0.007(2)
N6 0.029(2) 0.048(3) 0.020(2) 0.010(2) 0.0000(19) 0.001(2)
N7 0.025(2) 0.027(2) 0.017(2) 0.0016(17) 0.0040(18) 0.0075(17)
C8 0.029(3) 0.032(3) 0.015(2) 0.002(2) 0.003(2) 0.008(2)
N9 0.031(3) 0.027(2) 0.018(2) -0.0001(17) 0.0029(19) 0.0046(18)
C11 0.020(3) 0.035(3) 0.018(2) 0.001(2) -0.002(2) -0.004(2)
O11 0.029(2) 0.043(2) 0.0195(18) 0.0054(16) 0.0068(15) 0.0052(16)
O12 0.035(2) 0.042(2) 0.0245(18) 0.0084(16) 0.0149(16) 0.0144(17)
C12 0.035(3) 0.025(3) 0.023(3) 0.001(2) 0.012(2) 0.000(2)
C13 0.032(3) 0.023(3) 0.027(3) 0.004(2) 0.014(2) 0.009(2)
C14 0.028(3) 0.025(3) 0.025(3) 0.001(2) 0.005(2) 0.005(2)
C15 0.030(3) 0.026(3) 0.016(2) 0.004(2) 0.007(2) 0.012(2)
O21 0.0189(18) 0.051(2) 0.030(2) 0.0163(18) 0.0057(16) 0.0017(16)
O22 0.024(2) 0.045(2) 0.0196(18) 0.0073(16) 0.0010(15) 0.0036(16)

loop_
_atom_type_symbol
_atom_type_description
_atom_type_scat_dispersion_real
_atom_type_scat_dispersion_imag
_atom_type_scat_source
C C 0.0033 0.0016 'International Tables Vol C Tables 4.2.6.8 and 6.1.1.4'
H H 0.0000 0.0000 'International Tables Vol C Tables 4.2.6.8 and 6.1.1.4'
N N 0.0061 0.0033 'International Tables Vol C Tables 4.2.6.8 and 6.1.1.4'
O O 0.0106 0.0060 'International Tables Vol C Tables 4.2.6.8 and 6.1.1.4'
Cu Cu 0.3201 1.2651 'International Tables Vol C Tables 4.2.6.8 and 6.1.1.4'

loop_
_geom_angle_atom_site_label_1
_geom_angle_atom_site_label_2
_geom_angle_atom_site_label_3
_geom_angle
_geom_angle_site_symmetry_1
_geom_angle_site_symmetry_3
O12 Cu1 O11 166.94(14) 2_758 .
O12 Cu1 O21 88.17(16) 2_758 1_455
O11 Cu1 O21 89.91(16) . 1_455
O12 Cu1 O22 89.60(16) 2_758 2_858
O11 Cu1 O22 89.22(15) . 2_858
O21 Cu1 O22 166.34(14) 1_455 2_858
O12 Cu1 N7 95.78(15) 2_758 .
O11 Cu1 N7 97.28(14) . .
O21 Cu1 N7 99.61(15) 1_455 .
O22 Cu1 N7 94.02(15) 2_858 .
O12 Cu1 Cu1 85.58(11) 2_758 2_758
O11 Cu1 Cu1 81.36(10) . 2_758
O21 Cu1 Cu1 82.84(10) 1_455 2_758
O22 Cu1 Cu1 83.55(10) 2_858 2_758
N7 Cu1 Cu1 177.22(12) . 2_758
C2 N1 C6 119.1(4) . .
N1 C2 N3 126.1(5) . .
N1 C2 H2 116.9 . .
N3 C2 H2 116.9 . .
C2 N3 C4 116.1(4) . .
C2 N3 C3 122.2(4) . .
C4 N3 C3 121.7(4) . .
N3 C3 H3A 109.5 . .
N3 C3 H3B 109.5 . .
H3A C3 H3B 109.5 . .
N3 C3 H3C 109.5 . .
H3A C3 H3C 109.5 . .
H3B C3 H3C 109.5 . .
N9 C4 N3 126.4(4) . .
N9 C4 C5 112.6(4) . .
N3 C4 C5 121.0(5) . .
C4 C5 N7 106.8(4) . .
C4 C5 C6 119.2(4) . .
N7 C5 C6 134.0(4) . .
N6 C6 N1 116.5(4) . .
N6 C6 C5 125.0(4) . .
N1 C6 C5 118.5(4) . .
C6 N6 H6A 120.0 . .
C6 N6 H6B 120.0 . .
H6A N6 H6B 120.0 . .
C8 N7 C5 102.4(4) . .
C8 N7 Cu1 118.8(3) . .
C5 N7 Cu1 138.7(3) . .
N7 C8 N9 117.6(4) . .
N7 C8 H8 121.2 . .
N9 C8 H8 121.2 . .
C4 N9 C8 100.6(4) . .
O12 C11 O11 124.1(5) . .
O12 C11 C12 119.0(5) . .
O11 C11 C12 116.8(4) . .
C11 O11 Cu1 126.6(3) . .
C11 O12 Cu1 122.1(3) . 2_758
C11 C12 C13 108.9(4) . .
C11 C12 H12A 109.9 . .
C13 C12 H12A 109.9 . .
C11 C12 H12B 109.9 . .
C13 C12 H12B 109.9 . .
H12A C12 H12B 108.3 . .
C14 C13 C12 113.8(4) . .
C14 C13 H13A 108.8 . .
C12 C13 H13A 108.8 . .
C14 C13 H13B 108.8 . .
C12 C13 H13B 108.8 . .
H13A C13 H13B 107.7 . .
C15 C14 C13 114.1(4) . .
C15 C14 H14A 108.7 . .
C13 C14 H14A 108.7 . .
C15 C14 H14B 108.7 . .
C13 C14 H14B 108.7 . .
H14A C14 H14B 107.6 . .
O22 C15 O21 125.0(5) . .
O22 C15 C14 118.8(4) . .
O21 C15 C14 116.2(4) . .
C15 O21 Cu1 124.8(3) . 1_655
C15 O22 Cu1 123.8(3) . 2_858

loop_
_geom_bond_atom_site_label_1
_geom_bond_atom_site_label_2
_geom_bond_distance
_geom_bond_site_symmetry_2
Cu1 O12 1.973(4) 2_758
Cu1 O11 1.975(4) .
Cu1 O21 1.975(4) 1_455
Cu1 O22 1.990(4) 2_858
Cu1 N7 2.156(4) .
Cu1 Cu1 2.6913(16) 2_758
N1 C2 1.312(6) .
N1 C6 1.379(6) .
C2 N3 1.350(7) .
C2 H2 0.9300 .
N3 C4 1.381(6) .
N3 C3 1.471(6) .
C3 H3A 0.9600 .
C3 H3B 0.9600 .
C3 H3C 0.9600 .
C4 N9 1.340(7) .
C4 C5 1.386(7) .
C5 N7 1.389(6) .
C5 C6 1.401(7) .
C6 N6 1.340(6) .
N6 H6A 0.8600 .
N6 H6B 0.8600 .
N7 C8 1.335(6) .
C8 N9 1.360(6) .
C8 H8 0.9300 .
C11 O12 1.259(6) .
C11 O11 1.281(6) .
C11 C12 1.497(7) .
C12 C13 1.536(7) .
C12 H12A 0.9700 .
C12 H12B 0.9700 .
C13 C14 1.528(7) .
C13 H13A 0.9700 .
C13 H13B 0.9700 .
C14 C15 1.502(7) .
C14 H14A 0.9700 .
C14 H14B 0.9700 .
C15 O22 1.240(6) .
C15 O21 1.265(6) .

loop_
_geom_hbond_atom_site_label_D
_geom_hbond_atom_site_label_H
_geom_hbond_atom_site_label_A
_geom_hbond_distance_DH
_geom_hbond_distance_HA
_geom_hbond_distance_DA
_geom_hbond_angle_DHA
_geom_hbond_site_symmetry_A
N6 H6B O21 0.86 1.97 2.823(6) 171.2 1_455
N6 H6A N1 0.86 2.19 3.042(6) 169.1 2_657
